data_7061229
loop_
_publ_author_name
'Costa, Let\'icia D.'
'Guieu, Samuel'
'Faustino, Maria do Amparo F.'
'Tom\'e, Augusto C.'

_publ_section_title
;
 Straightforward synthesis of thiazolo[5,4-c]isoquinolines from
 dithiooxamide and 2-halobenzaldehydes
;
_journal_issue 8
_journal_name_full 'New Journal of Chemistry'
_journal_page_first 3602
_journal_page_last 3615
_journal_paper_doi 10.1039/D1NJ05536D
_journal_volume 46
_journal_year 2022
_chemical_formula_moiety 'C16 H6 Br4 N2 S2'
_chemical_formula_sum 'C8 H3 Br2 N S'
_chemical_formula_weight 304.99
_chemical_name_systematic 2,5-bis(2,6-dibromophenyl)thiazolo[5,4-d]thiazole
_space_group_crystal_system orthorhombic
_space_group_IT_number 60
_space_group_name_Hall '-P 2n 2ab'
_space_group_name_H-M_alt 'P b c n'
_atom_sites_solution_hydrogens geom
_atom_sites_solution_primary direct
_atom_sites_solution_secondary difmap
_audit_creation_method SHELXL-2018/3
_audit_update_record
;
2021-07-29 deposited with the CCDC.	2022-01-20 downloaded from the CCDC.
;
_cell_angle_alpha 90
_cell_angle_beta 90
_cell_angle_gamma 90
_cell_formula_units_Z 8
_cell_length_a 12.4146(11)
_cell_length_b 14.9366(11)
_cell_length_c 9.6752(8)
_cell_measurement_reflns_used 1144
_cell_measurement_temperature 150(2)
_cell_measurement_theta_max 21.62
_cell_measurement_theta_min 2.73
_cell_volume 1794.1(3)
_computing_cell_refinement 'Bruker SAINT'
_computing_data_collection 'Bruker APEX2'
_computing_data_reduction 'Bruker SAINT'
_computing_molecular_graphics 'Bruker SHELXTL'
_computing_publication_material 'Bruker SHELXTL'
_computing_structure_refinement 'SHELXL-2018/3 (Sheldrick, 2018)'
_computing_structure_solution 'SHELXS-97 (Sheldrick 2008)'
_diffrn_ambient_temperature 150(2)
_diffrn_measured_fraction_theta_full 1.000
_diffrn_measured_fraction_theta_max 0.999
_diffrn_measurement_device_type 'Bruker APEX-II CCD'
_diffrn_measurement_method '\f and \w scans'
_diffrn_radiation_type MoK\a
_diffrn_radiation_wavelength 0.71073
_diffrn_reflns_av_R_equivalents 0.0954
_diffrn_reflns_av_unetI/netI 0.0854
_diffrn_reflns_Laue_measured_fraction_full 1.000
_diffrn_reflns_Laue_measured_fraction_max 0.999
_diffrn_reflns_limit_h_max 8
_diffrn_reflns_limit_h_min -15
_diffrn_reflns_limit_k_max 18
_diffrn_reflns_limit_k_min -18
_diffrn_reflns_limit_l_max 12
_diffrn_reflns_limit_l_min -11
_diffrn_reflns_number 9696
_diffrn_reflns_point_group_measured_fraction_full 1.000
_diffrn_reflns_point_group_measured_fraction_max 0.999
_diffrn_reflns_theta_full 25.242
_diffrn_reflns_theta_max 26.389
_diffrn_reflns_theta_min 2.133
_exptl_absorpt_coefficient_mu 9.206
_exptl_absorpt_correction_type multi-scan
_exptl_absorpt_process_details '(SADABS; Bruker, 2008)'
_exptl_crystal_colour orange
_exptl_crystal_density_diffrn 2.258
_exptl_crystal_description block
_exptl_crystal_F_000 1152
_exptl_crystal_recrystallization_method 'Re-crystallisation from solvent'
_exptl_crystal_size_max 0.200
_exptl_crystal_size_mid 0.150
_exptl_crystal_size_min 0.100
_exptl_transmission_factor_max 0.7454
_exptl_transmission_factor_min 0.2977
_refine_diff_density_max 0.809
_refine_diff_density_min -0.627
_refine_diff_density_rms 0.149
_refine_ls_extinction_method none
_refine_ls_goodness_of_fit_ref 1.001
_refine_ls_hydrogen_treatment constr
_refine_ls_matrix_type full
_refine_ls_number_parameters 109
_refine_ls_number_reflns 1843
_refine_ls_number_restraints 0
_refine_ls_restrained_S_all 1.001
_refine_ls_R_factor_all 0.0846
_refine_ls_R_factor_gt 0.0402
_refine_ls_shift/su_max 0.000
_refine_ls_shift/su_mean 0.000
_refine_ls_structure_factor_coef Fsqd
_refine_ls_weighting_details 'w=1/[\s^2^(Fo^2^)+(0.0225P)^2^] where P=(Fo^2^+2Fc^2^)/3'
_refine_ls_weighting_scheme calc
_refine_ls_wR_factor_gt 0.0744
_refine_ls_wR_factor_ref 0.0872
_reflns_Friedel_coverage 0.000
_reflns_number_gt 1187
_reflns_number_total 1843
_reflns_threshold_expression 'I > 2\s(I)'
_cod_data_source_file d1nj05536d2.cif
_cod_data_source_block shelx_CCDC10
_cod_depositor_comments 'Adding full bibliography for 7061219--7061230.cif.'
_cod_database_code 7061229
_shelx_shelxl_version_number 2018/3
_shelx_space_group_comment
;
The symmetry employed for this shelxl refinement is uniquely defined
by the following loop, which should always be used as a source of
symmetry information in preference to the above space-group names.
They are only intended as comments.
;
_shelx_estimated_absorpt_t_min 0.260
_shelx_estimated_absorpt_t_max 0.460

loop_
_space_group_symop_operation_xyz
'x, y, z'
'x+1/2, -y+1/2, -z'
'-x, y, -z+1/2'
'-x+1/2, -y+1/2, z+1/2'
'-x, -y, -z'
'-x-1/2, y-1/2, z'
'x, -y, z-1/2'
'x-1/2, y-1/2, -z-1/2'

loop_
_atom_site_label
_atom_site_type_symbol
_atom_site_fract_x
_atom_site_fract_y
_atom_site_fract_z
_atom_site_U_iso_or_equiv
_atom_site_adp_type
_atom_site_occupancy
_atom_site_site_symmetry_order
_atom_site_calc_flag
_atom_site_refinement_flags_posn
_atom_site_refinement_flags_adp
_atom_site_refinement_flags_occupancy
_atom_site_disorder_assembly
_atom_site_disorder_group
Br1 Br 0.66002(5) 0.27992(4) 0.73308(6) 0.0355(2) Uani 1 1 d . . . . .
Br2 Br 0.84611(5) 0.51422(4) 0.33198(6) 0.02826(19) Uani 1 1 d . . . . .
S1 S 0.63433(13) 0.53374(9) 0.61101(17) 0.0328(4) Uani 1 1 d . . . . .
N1 N 0.5786(4) 0.4061(3) 0.4412(4) 0.0210(11) Uani 1 1 d . . . . .
C1 C 0.9606(5) 0.3003(4) 0.5537(6) 0.0290(15) Uani 1 1 d . . . . .
H1 H 1.027268 0.269321 0.560687 0.035 Uiso 1 1 calc R U . . .
C2 C 0.8738(5) 0.2731(3) 0.6332(6) 0.0240(14) Uani 1 1 d . . . . .
H3 H 0.880929 0.224730 0.696217 0.029 Uiso 1 1 calc R U . . .
C3 C 0.7761(4) 0.3178(3) 0.6194(5) 0.0207(13) Uani 1 1 d . . . . .
C4 C 0.7637(4) 0.3895(3) 0.5293(5) 0.0165(12) Uani 1 1 d . . . . .
C5 C 0.6575(5) 0.4353(3) 0.5170(5) 0.0195(13) Uani 1 1 d . . . . .
C6 C 0.5064(5) 0.5359(3) 0.5436(5) 0.0188(13) Uani 1 1 d . . . . .
C7 C 0.8543(5) 0.4159(3) 0.4543(5) 0.0190(13) Uani 1 1 d . . . . .
C8 C 0.9513(5) 0.3713(3) 0.4652(5) 0.0216(13) Uani 1 1 d . . . . .
H2 H 1.011340 0.389915 0.411512 0.026 Uiso 1 1 calc R U . . .

loop_
_atom_site_aniso_label
_atom_site_aniso_U_11
_atom_site_aniso_U_22
_atom_site_aniso_U_33
_atom_site_aniso_U_23
_atom_site_aniso_U_13
_atom_site_aniso_U_12
Br1 0.0377(5) 0.0369(4) 0.0320(3) 0.0130(3) -0.0013(3) -0.0113(3)
Br2 0.0256(4) 0.0317(3) 0.0275(3) 0.0105(2) -0.0045(3) -0.0058(3)
S1 0.0246(10) 0.0291(8) 0.0447(9) -0.0192(7) -0.0145(8) 0.0090(7)
N1 0.020(3) 0.022(2) 0.021(2) -0.0066(19) -0.003(2) 0.002(2)
C1 0.024(4) 0.030(3) 0.034(3) -0.010(3) -0.010(3) 0.016(3)
C2 0.032(4) 0.014(3) 0.027(3) -0.004(2) -0.011(3) 0.003(3)
C3 0.019(3) 0.020(3) 0.024(3) -0.006(2) -0.002(3) -0.008(3)
C4 0.015(3) 0.013(2) 0.022(3) -0.002(2) -0.004(3) 0.001(3)
C5 0.022(4) 0.016(3) 0.021(3) 0.003(2) 0.009(3) -0.001(3)
C6 0.023(4) 0.016(3) 0.017(3) -0.004(2) 0.001(3) -0.002(3)
C7 0.019(4) 0.015(3) 0.023(3) -0.005(2) -0.007(3) 0.004(3)
C8 0.017(4) 0.029(3) 0.019(3) -0.009(3) -0.001(3) 0.004(3)

loop_
_atom_type_symbol
_atom_type_description
_atom_type_scat_dispersion_real
_atom_type_scat_dispersion_imag
_atom_type_scat_source
C C 0.0033 0.0016 'International Tables Vol C Tables 4.2.6.8 and 6.1.1.4'
H H 0.0000 0.0000 'International Tables Vol C Tables 4.2.6.8 and 6.1.1.4'
N N 0.0061 0.0033 'International Tables Vol C Tables 4.2.6.8 and 6.1.1.4'
S S 0.1246 0.1234 'International Tables Vol C Tables 4.2.6.8 and 6.1.1.4'
Br Br -0.2901 2.4595 'International Tables Vol C Tables 4.2.6.8 and 6.1.1.4'

loop_
_geom_angle_atom_site_label_1
_geom_angle_atom_site_label_2
_geom_angle_atom_site_label_3
_geom_angle
_geom_angle_site_symmetry_1
_geom_angle_site_symmetry_3
_geom_angle_publ_flag
C6 S1 C5 88.3(3) . . ?
C5 N1 C6 107.9(4) . 5_666 ?
C8 C1 C2 120.6(5) . . ?
C8 C1 H1 119.7 . . ?
C2 C1 H1 119.7 . . ?
C1 C2 C3 119.0(5) . . ?
C1 C2 H3 120.5 . . ?
C3 C2 H3 120.5 . . ?
C4 C3 C2 121.7(5) . . ?
C4 C3 Br1 120.6(4) . . ?
C2 C3 Br1 117.6(4) . . ?
C3 C4 C7 117.1(5) . . ?
C3 C4 C5 120.1(5) . . ?
C7 C4 C5 122.8(4) . . ?
N1 C5 C4 123.9(4) . . ?
N1 C5 S1 116.8(4) . . ?
C4 C5 S1 119.3(4) . . ?
N1 C6 C6 118.0(6) 5_666 5_666 ?
N1 C6 S1 133.0(4) 5_666 . ?
C6 C6 S1 109.0(5) 5_666 . ?
C8 C7 C4 121.8(5) . . ?
C8 C7 Br2 118.0(4) . . ?
C4 C7 Br2 120.2(4) . . ?
C1 C8 C7 119.7(5) . . ?
C1 C8 H2 120.1 . . ?
C7 C8 H2 120.1 . . ?

loop_
_geom_bond_atom_site_label_1
_geom_bond_atom_site_label_2
_geom_bond_distance
_geom_bond_site_symmetry_2
_geom_bond_publ_flag
Br1 C3 1.899(5) . ?
Br2 C7 1.889(5) . ?
S1 C6 1.717(6) . ?
S1 C5 1.752(5) . ?
N1 C5 1.299(7) . ?
N1 C6 1.372(6) 5_666 ?
C1 C8 1.369(7) . ?
C1 C2 1.385(7) . ?
C1 H1 0.9500 . ?
C2 C3 1.391(7) . ?
C2 H3 0.9500 . ?
C3 C4 1.390(7) . ?
C4 C7 1.394(7) . ?
C4 C5 1.491(7) . ?
C6 C6 1.374(9) 5_666 ?
C7 C8 1.380(7) . ?
C8 H2 0.9500 . ?

loop_
_geom_hbond_atom_site_label_D
_geom_hbond_atom_site_label_H
_geom_hbond_atom_site_label_A
_geom_hbond_distance_DH
_geom_hbond_distance_HA
_geom_hbond_distance_DA
_geom_hbond_angle_DHA
_geom_hbond_site_symmetry_A
_geom_hbond_publ_flag
C2 H3 S1 0.95 2.98 3.584(5) 123.1 6_755 yes
C2 H3 S1 0.95 2.98 3.584(5) 123.1 6_755 yes

loop_
_geom_torsion_atom_site_label_1
_geom_torsion_atom_site_label_2
_geom_torsion_atom_site_label_3
_geom_torsion_atom_site_label_4
_geom_torsion
_geom_torsion_site_symmetry_1
_geom_torsion_site_symmetry_2
_geom_torsion_site_symmetry_3
_geom_torsion_site_symmetry_4
_geom_torsion_publ_flag
C8 C1 C2 C3 1.5(8) . . . . ?
C1 C2 C3 C4 -0.8(8) . . . . ?
C1 C2 C3 Br1 -178.8(4) . . . . ?
C2 C3 C4 C7 -1.0(7) . . . . ?
Br1 C3 C4 C7 176.9(4) . . . . ?
C2 C3 C4 C5 179.7(5) . . . . ?
Br1 C3 C4 C5 -2.3(6) . . . . ?
C6 N1 C5 C4 179.2(5) 5_666 . . . ?
C6 N1 C5 S1 0.1(6) 5_666 . . . ?
C3 C4 C5 N1 -81.9(7) . . . . ?
C7 C4 C5 N1 98.8(6) . . . . ?
C3 C4 C5 S1 97.2(5) . . . . ?
C7 C4 C5 S1 -82.1(6) . . . . ?
C6 S1 C5 N1 0.4(4) . . . . ?
C6 S1 C5 C4 -178.7(4) . . . . ?
C5 S1 C6 N1 -179.4(5) . . . 5_666 ?
C5 S1 C6 C6 -0.8(5) . . . 5_666 ?
C3 C4 C7 C8 2.1(7) . . . . ?
C5 C4 C7 C8 -178.7(4) . . . . ?
C3 C4 C7 Br2 -178.7(3) . . . . ?
C5 C4 C7 Br2 0.5(7) . . . . ?
C2 C1 C8 C7 -0.5(8) . . . . ?
C4 C7 C8 C1 -1.4(8) . . . . ?
Br2 C7 C8 C1 179.4(4) . . . . ?
